data_4341005
loop_
_publ_author_name
'Kulmaczewski, Rafal'
'Shepherd, Helena J.'
'Cespedes, Oscar'
'Halcrow, Malcolm A.'

_publ_section_title
;
 A homologous series of [Fe(H&#x2082;Bpz&#x2082;)&#x2082;(L)]
 spin-crossover complexes with annelated bipyridyl co-ligands.
;
_journal_issue 18
_journal_name_full 'Inorganic chemistry'
_journal_page_first 9809
_journal_page_last 9817
_journal_paper_doi 10.1021/ic501402q
_journal_volume 53
_journal_year 2014
_chemical_formula_moiety 'C26 H24 B2 Fe N12, 2[C14 H8 N4]'
_chemical_formula_sum 'C54 H40 B2 Fe N20'
_chemical_formula_weight 1046.53
_chemical_name_systematic
; 
Bis[di(pyrazol-1-yl)dihydridoborate][1,4,8,9-tetraaza-triphenylene]-
iron(II) di-[1,4,8,9-tetraaza-triphenylene] solvate
;
_space_group_IT_number 15
_symmetry_cell_setting monoclinic
_symmetry_space_group_name_Hall '-C 2yc'
_symmetry_space_group_name_H-M 'C 1 2/c 1'
_atom_sites_solution_hydrogens geom
_atom_sites_solution_primary direct
_atom_sites_solution_secondary difmap
_audit_creation_method SHELXL-97
_cell_angle_alpha 90.00
_cell_angle_beta 118.775(6)
_cell_angle_gamma 90.00
_cell_formula_units_Z 4
_cell_length_a 26.373(2)
_cell_length_b 14.0601(8)
_cell_length_c 15.0664(11)
_cell_measurement_reflns_used 2829
_cell_measurement_temperature 260(2)
_cell_measurement_theta_max 24.63
_cell_measurement_theta_min 1.99
_cell_volume 4896.9(7)
_computing_cell_refinement 'CrysAlisPro, Agilent Technologies'
_computing_data_collection 'CrysAlisPro, Agilent Technologies'
_computing_data_reduction 'CrysAlisPro, Agilent Technologies'
_computing_molecular_graphics 'XSEED (Barbour, 2001)'
_computing_publication_material 'local program'
_computing_structure_refinement 'SHELXL-97 (Sheldrick, 1997)'
_computing_structure_solution 'SHELXS-97 (Sheldrick, 1990)'
_diffrn_ambient_temperature 260(2)
_diffrn_detector_area_resol_mean 5.3095
_diffrn_measured_fraction_theta_full 0.844
_diffrn_measured_fraction_theta_max 0.844
_diffrn_measurement_device_type 'SuperNova, Dual, Cu at zero, Atlas'
_diffrn_measurement_method '\w scans'
_diffrn_radiation_monochromator mirror
_diffrn_radiation_source 'SuperNova (Mo) X-ray Source'
_diffrn_radiation_type MoK\a
_diffrn_radiation_wavelength 0.71073
_diffrn_reflns_av_R_equivalents 0.0621
_diffrn_reflns_av_sigmaI/netI 0.1011
_diffrn_reflns_limit_h_max 33
_diffrn_reflns_limit_h_min -36
_diffrn_reflns_limit_k_max 19
_diffrn_reflns_limit_k_min -15
_diffrn_reflns_limit_l_max 18
_diffrn_reflns_limit_l_min -20
_diffrn_reflns_number 14125
_diffrn_reflns_theta_full 29.76
_diffrn_reflns_theta_max 29.76
_diffrn_reflns_theta_min 1.70
_diffrn_standards_decay_% 0
_diffrn_standards_interval_count 0
_diffrn_standards_interval_time 0
_diffrn_standards_number 0
_exptl_absorpt_coefficient_mu 0.371
_exptl_absorpt_correction_T_max 1.000
_exptl_absorpt_correction_T_min 0.779
_exptl_absorpt_correction_type multi-scan
_exptl_absorpt_process_details
; 
CrysAlisPro, Agilent Technologies,
Version 1.171.36.24 (release 03-12-2012 CrysAlis171 .NET)
Empirical absorption correction using spherical harmonics,
 implemented in SCALE3 ABSPACK scaling algorithm.
;
_exptl_crystal_colour violet
_exptl_crystal_density_diffrn 1.420
_exptl_crystal_density_method 'not measured'
_exptl_crystal_description block
_exptl_crystal_F_000 2160
_exptl_crystal_size_max 0.26
_exptl_crystal_size_mid 0.23
_exptl_crystal_size_min 0.18
_refine_diff_density_max 0.764
_refine_diff_density_min -0.324
_refine_diff_density_rms 0.067
_refine_ls_extinction_method none
_refine_ls_goodness_of_fit_ref 1.037
_refine_ls_hydrogen_treatment constr
_refine_ls_matrix_type full
_refine_ls_number_parameters 348
_refine_ls_number_reflns 5902
_refine_ls_number_restraints 0
_refine_ls_restrained_S_all 1.037
_refine_ls_R_factor_all 0.1309
_refine_ls_R_factor_gt 0.0705
_refine_ls_shift/su_max 0.000
_refine_ls_shift/su_mean 0.000
_refine_ls_structure_factor_coef Fsqd
_refine_ls_weighting_details 'calc w=1/[\s^2^(Fo^2^)+(0.0614P)^2^+2.1265P] where P=(Fo^2^+2Fc^2^)/3'
_refine_ls_weighting_scheme calc
_refine_ls_wR_factor_gt 0.1392
_refine_ls_wR_factor_ref 0.1744
_reflns_number_gt 3431
_reflns_number_total 5902
_reflns_threshold_expression >2sigma(I)
_cod_data_source_file ic501402q_si_003.cif
_cod_data_source_block rk14a260
_cod_depositor_comments
;
The following automatic conversions were performed:

'_symmetry_cell_setting' value 'Monoclinic' changed to 'monoclinic'
according to
/home/saulius/struct/COD-crude-data--automatic-downloads/rss-feeds/ACS/lib/dictionaries/cif_core.dic
dictionary named 'cif_core.dic' version 2.4.2 from 2011-04-26.

Automatic conversion script
Id: cif_fix_values 2281 2013-09-26 08:29:07Z andrius 

 Adding full bibliography for 4340990--4341018.cif.
;
_cod_original_cell_volume 4896.9(6)
_cod_original_sg_symbol_H-M 'C 2/c'
_cod_database_code 4341005

loop_
_symmetry_equiv_pos_as_xyz
'x, y, z'
'-x, y, -z+1/2'
'x+1/2, y+1/2, z'
'-x+1/2, y+1/2, -z+1/2'
'-x, -y, -z'
'x, -y, z-1/2'
'-x+1/2, -y+1/2, -z'
'x+1/2, -y+1/2, z-1/2'

loop_
_atom_site_label
_atom_site_type_symbol
_atom_site_fract_x
_atom_site_fract_y
_atom_site_fract_z
_atom_site_U_iso_or_equiv
_atom_site_adp_type
_atom_site_occupancy
_atom_site_symmetry_multiplicity
_atom_site_calc_flag
_atom_site_refinement_flags
Fe1 Fe 0.0000 0.26272(4) 0.2500 0.0303(2) Uani 1 2 d S
N3 N -0.12616(11) 0.3035(2) 0.0730(2) 0.0403(7) Uani 1 1 d .
N4 N -0.07306(11) 0.26903(18) 0.0959(2) 0.0367(7) Uani 1 1 d .
N8 N -0.10245(11) 0.38637(18) 0.2386(2) 0.0377(7) Uani 1 1 d .
N9 N -0.04458(11) 0.36818(17) 0.2909(2) 0.0359(6) Uani 1 1 d .
N13 N -0.03066(10) 0.13652(17) 0.3000(2) 0.0319(6) Uani 1 1 d .
N20 N -0.03304(12) -0.20657(19) 0.3005(2) 0.0469(8) Uani 1 1 d .
C5 C -0.07341(15) 0.2578(2) 0.0077(3) 0.0408(8) Uani 1 1 d .
H5 H -0.0422 0.2349 0.0014 0.049 Uiso 1 1 calc R
C6 C -0.12549(16) 0.2842(3) -0.0727(3) 0.0520(10) Uani 1 1 d .
H6 H -0.1363 0.2831 -0.1413 0.062 Uiso 1 1 calc R
C7 C -0.15791(16) 0.3128(3) -0.0278(3) 0.0576(11) Uani 1 1 d .
H7 H -0.1958 0.3351 -0.0620 0.069 Uiso 1 1 calc R
C10 C -0.02151(16) 0.4381(2) 0.3589(3) 0.0437(9) Uani 1 1 d .
H10 H 0.0178 0.4441 0.4042 0.052 Uiso 1 1 calc R
C11 C -0.06367(18) 0.5005(2) 0.3531(3) 0.0504(10) Uani 1 1 d .
H11 H -0.0588 0.5541 0.3927 0.060 Uiso 1 1 calc R
C12 C -0.11415(18) 0.4654(2) 0.2758(3) 0.0495(10) Uani 1 1 d .
H12 H -0.1507 0.4919 0.2528 0.059 Uiso 1 1 calc R
C14 C -0.01651(12) 0.0507(2) 0.2777(2) 0.0286(7) Uani 1 1 d .
C15 C -0.03188(12) -0.0353(2) 0.3050(2) 0.0330(7) Uani 1 1 d .
C16 C -0.06243(14) -0.0306(2) 0.3595(3) 0.0427(9) Uani 1 1 d .
H16 H -0.0739 -0.0862 0.3783 0.051 Uiso 1 1 calc R
C17 C -0.07545(14) 0.0563(2) 0.3849(3) 0.0448(9) Uani 1 1 d .
H17 H -0.0944 0.0605 0.4232 0.054 Uiso 1 1 calc R
C18 C -0.05960(14) 0.1379(2) 0.3519(3) 0.0393(8) Uani 1 1 d .
H18 H -0.0698 0.1966 0.3670 0.047 Uiso 1 1 calc R
C19 C -0.01595(13) -0.1248(2) 0.2761(3) 0.0358(8) Uani 1 1 d .
C21 C -0.01657(16) -0.2855(2) 0.2747(3) 0.0561(11) Uani 1 1 d .
H21 H -0.0275 -0.3435 0.2900 0.067 Uiso 1 1 calc R
B2 B -0.14515(16) 0.3180(3) 0.1547(3) 0.0468(11) Uani 1 1 d .
H2A H -0.1458 0.2572 0.1844 0.056 Uiso 1 1 calc R
H2B H -0.1839 0.3445 0.1237 0.056 Uiso 1 1 calc R
N22 N -0.10885(12) -0.24033(19) 0.0086(2) 0.0416(7) Uani 1 1 d .
N28 N -0.13405(12) -0.0589(2) 0.0386(2) 0.0489(8) Uani 1 1 d .
N36 N -0.24691(13) -0.1764(3) 0.1890(3) 0.0600(9) Uani 1 1 d .
N39 N -0.22411(12) -0.3645(2) 0.1525(2) 0.0512(8) Uani 1 1 d .
C23 C -0.14288(13) -0.2289(2) 0.0531(2) 0.0341(7) Uani 1 1 d .
C24 C -0.16607(13) -0.3055(2) 0.0804(3) 0.0360(8) Uani 1 1 d .
C25 C -0.15445(14) -0.3982(2) 0.0598(3) 0.0433(9) Uani 1 1 d .
H25 H -0.1697 -0.4507 0.0764 0.052 Uiso 1 1 calc R
C26 C -0.12079(15) -0.4098(3) 0.0154(3) 0.0491(9) Uani 1 1 d .
H26 H -0.1124 -0.4703 0.0011 0.059 Uiso 1 1 calc R
C27 C -0.09893(15) -0.3293(3) -0.0082(3) 0.0478(9) Uani 1 1 d .
H27 H -0.0756 -0.3387 -0.0381 0.057 Uiso 1 1 calc R
C29 C -0.15594(13) -0.1304(2) 0.0692(3) 0.0369(8) Uani 1 1 d .
C30 C -0.19114(13) -0.1149(3) 0.1144(3) 0.0408(8) Uani 1 1 d .
C31 C -0.20472(16) -0.0208(3) 0.1242(3) 0.0582(11) Uani 1 1 d .
H31 H -0.2282 -0.0078 0.1530 0.070 Uiso 1 1 calc R
C32 C -0.18381(18) 0.0513(3) 0.0921(4) 0.0664(13) Uani 1 1 d .
H32 H -0.1929 0.1141 0.0979 0.080 Uiso 1 1 calc R
C33 C -0.14827(17) 0.0294(3) 0.0500(4) 0.0610(12) Uani 1 1 d .
H33 H -0.1337 0.0793 0.0287 0.073 Uiso 1 1 calc R
C34 C -0.20191(13) -0.2884(3) 0.1282(3) 0.0404(8) Uani 1 1 d .
C35 C -0.21376(13) -0.1951(3) 0.1455(3) 0.0422(8) Uani 1 1 d .
C37 C -0.26828(17) -0.2518(4) 0.2125(3) 0.0678(13) Uani 1 1 d .
H37 H -0.2912 -0.2425 0.2431 0.081 Uiso 1 1 calc R
C38 C -0.25769(16) -0.3441(4) 0.1933(3) 0.0631(12) Uani 1 1 d .
H38 H -0.2749 -0.3940 0.2097 0.076 Uiso 1 1 calc R

loop_
_atom_site_aniso_label
_atom_site_aniso_U_11
_atom_site_aniso_U_22
_atom_site_aniso_U_33
_atom_site_aniso_U_23
_atom_site_aniso_U_13
_atom_site_aniso_U_12
Fe1 0.0368(4) 0.0285(3) 0.0297(4) 0.000 0.0193(3) 0.000
N3 0.0344(14) 0.0544(17) 0.0303(18) 0.0005(14) 0.0141(14) 0.0003(13)
N4 0.0381(15) 0.0439(15) 0.0293(17) -0.0029(13) 0.0171(13) -0.0009(12)
N8 0.0439(15) 0.0369(15) 0.0372(18) 0.0054(13) 0.0235(14) 0.0099(12)
N9 0.0423(15) 0.0334(14) 0.0359(18) 0.0001(13) 0.0220(14) 0.0003(12)
N13 0.0361(14) 0.0324(14) 0.0332(17) -0.0012(12) 0.0214(13) 0.0014(11)
N20 0.0527(17) 0.0324(15) 0.050(2) 0.0077(14) 0.0200(16) -0.0034(13)
C5 0.0432(19) 0.051(2) 0.032(2) -0.0064(17) 0.0219(17) -0.0050(16)
C6 0.055(2) 0.073(3) 0.022(2) -0.0008(18) 0.0143(19) 0.001(2)
C7 0.047(2) 0.079(3) 0.033(3) 0.003(2) 0.0080(19) 0.010(2)
C10 0.059(2) 0.0341(18) 0.041(2) -0.0078(16) 0.0269(19) -0.0126(16)
C11 0.090(3) 0.0290(17) 0.053(3) 0.0017(17) 0.050(3) 0.0069(19)
C12 0.074(3) 0.0405(19) 0.050(3) 0.0173(18) 0.043(2) 0.0269(19)
C14 0.0304(15) 0.0280(15) 0.0276(19) 0.0003(13) 0.0141(14) 0.0018(13)
C15 0.0348(16) 0.0343(16) 0.029(2) 0.0049(14) 0.0150(15) -0.0015(13)
C16 0.048(2) 0.0403(19) 0.045(2) 0.0102(17) 0.0268(18) -0.0034(16)
C17 0.049(2) 0.053(2) 0.042(2) 0.0082(18) 0.0296(19) -0.0008(17)
C18 0.0486(19) 0.0423(18) 0.037(2) -0.0032(16) 0.0281(18) 0.0015(16)
C19 0.0378(18) 0.0300(16) 0.034(2) 0.0028(15) 0.0132(15) -0.0001(14)
C21 0.067(3) 0.0304(18) 0.056(3) 0.0036(18) 0.018(2) -0.0045(17)
B2 0.035(2) 0.062(3) 0.044(3) 0.002(2) 0.020(2) 0.0052(19)
N22 0.0444(16) 0.0452(16) 0.044(2) -0.0011(14) 0.0280(15) 0.0047(13)
N28 0.0543(18) 0.0415(17) 0.054(2) -0.0041(15) 0.0289(17) -0.0044(14)
N36 0.0518(18) 0.093(3) 0.041(2) 0.0015(19) 0.0271(17) 0.0156(18)
N39 0.0434(16) 0.072(2) 0.037(2) 0.0144(16) 0.0183(15) -0.0049(15)
C23 0.0308(16) 0.0438(18) 0.0249(19) 0.0010(15) 0.0112(15) 0.0047(14)
C24 0.0317(16) 0.0483(19) 0.0241(19) 0.0027(15) 0.0102(15) 0.0005(15)
C25 0.0455(19) 0.0435(19) 0.037(2) 0.0069(17) 0.0165(17) 0.0022(16)
C26 0.062(2) 0.042(2) 0.046(3) 0.0039(18) 0.028(2) 0.0131(18)
C27 0.057(2) 0.050(2) 0.050(3) 0.0028(18) 0.036(2) 0.0089(18)
C29 0.0340(16) 0.0425(18) 0.029(2) -0.0021(15) 0.0110(15) 0.0014(14)
C30 0.0352(17) 0.055(2) 0.027(2) -0.0114(16) 0.0110(16) 0.0015(15)
C31 0.054(2) 0.065(3) 0.056(3) -0.020(2) 0.027(2) 0.003(2)
C32 0.069(3) 0.046(2) 0.085(4) -0.019(2) 0.037(3) 0.003(2)
C33 0.063(2) 0.043(2) 0.078(3) -0.011(2) 0.034(2) -0.0045(19)
C34 0.0337(17) 0.060(2) 0.023(2) 0.0071(16) 0.0097(15) 0.0013(16)
C35 0.0341(17) 0.066(2) 0.025(2) 0.0001(17) 0.0130(16) 0.0063(17)
C37 0.050(2) 0.122(4) 0.044(3) 0.012(3) 0.033(2) 0.009(3)
C38 0.047(2) 0.099(4) 0.043(3) 0.018(2) 0.022(2) -0.004(2)

loop_
_atom_type_symbol
_atom_type_description
_atom_type_scat_dispersion_real
_atom_type_scat_dispersion_imag
_atom_type_scat_source
C C 0.0033 0.0016 'International Tables Vol C Tables 4.2.6.8 and 6.1.1.4'
H H 0.0000 0.0000 'International Tables Vol C Tables 4.2.6.8 and 6.1.1.4'
B B 0.0013 0.0007 'International Tables Vol C Tables 4.2.6.8 and 6.1.1.4'
Fe Fe 0.3463 0.8444 'International Tables Vol C Tables 4.2.6.8 and 6.1.1.4'
N N 0.0061 0.0033 'International Tables Vol C Tables 4.2.6.8 and 6.1.1.4'
O O 0.0106 0.0060 'International Tables Vol C Tables 4.2.6.8 and 6.1.1.4'

loop_
_geom_angle_atom_site_label_1
_geom_angle_atom_site_label_2
_geom_angle_atom_site_label_3
_geom_angle
_geom_angle_site_symmetry_1
_geom_angle_site_symmetry_3
N9 Fe1 N9 93.23(13) 2 .
N9 Fe1 N4 89.51(10) . 2
N9 Fe1 N4 87.30(10) . .
N4 Fe1 N4 175.36(14) 2 .
N9 Fe1 N13 168.72(9) . 2
N4 Fe1 N13 87.20(10) . 2
N9 Fe1 N13 96.57(9) . .
N4 Fe1 N13 96.51(9) . .
N13 Fe1 N13 74.30(12) 2 .
C7 N3 N4 109.1(3) . .
C7 N3 B2 128.4(3) . .
N4 N3 B2 122.2(3) . .
C5 N4 N3 106.1(3) . .
C5 N4 Fe1 129.2(2) . .
N3 N4 Fe1 123.8(2) . .
C12 N8 N9 109.3(3) . .
C12 N8 B2 128.9(3) . .
N9 N8 B2 121.7(3) . .
C10 N9 N8 106.0(3) . .
C10 N9 Fe1 127.9(2) . .
N8 N9 Fe1 125.1(2) . .
C18 N13 C14 117.6(3) . .
C18 N13 Fe1 126.3(2) . .
C14 N13 Fe1 116.03(19) . .
C21 N20 C19 116.0(3) . .
N4 C5 C6 111.8(3) . .
N4 C5 H5 124.1 . .
C6 C5 H5 124.1 . .
C5 C6 C7 103.8(3) . .
C5 C6 H6 128.1 . .
C7 C6 H6 128.1 . .
N3 C7 C6 109.2(3) . .
N3 C7 H7 125.4 . .
C6 C7 H7 125.4 . .
N9 C10 C11 111.2(3) . .
N9 C10 H10 124.4 . .
C11 C10 H10 124.4 . .
C12 C11 C10 104.2(3) . .
C12 C11 H11 127.9 . .
C10 C11 H11 127.9 . .
N8 C12 C11 109.2(3) . .
N8 C12 H12 125.4 . .
C11 C12 H12 125.4 . .
N13 C14 C15 123.1(3) . .
N13 C14 C14 116.81(16) . 2
C15 C14 C14 120.13(18) . 2
C14 C15 C16 117.4(3) . .
C14 C15 C19 119.5(3) . .
C16 C15 C19 123.1(3) . .
C17 C16 C15 119.8(3) . .
C17 C16 H16 120.1 . .
C15 C16 H16 120.1 . .
C16 C17 C18 118.4(3) . .
C16 C17 H17 120.8 . .
C18 C17 H17 120.8 . .
N13 C18 C17 123.6(3) . .
N13 C18 H18 118.2 . .
C17 C18 H18 118.2 . .
N20 C19 C19 121.47(19) . 2
N20 C19 C15 118.2(3) . .
C19 C19 C15 120.32(17) 2 .
N20 C21 C21 122.5(2) . 2
N20 C21 H21 118.7 . .
C21 C21 H21 118.7 2 .
N3 B2 N8 110.0(3) . .
N3 B2 H2A 109.7 . .
N8 B2 H2A 109.7 . .
N3 B2 H2B 109.7 . .
N8 B2 H2B 109.7 . .
H2A B2 H2B 108.2 . .
C27 N22 C23 116.2(3) . .
C33 N28 C29 117.2(3) . .
C37 N36 C35 115.7(4) . .
C38 N39 C34 115.2(4) . .
N22 C23 C24 122.7(3) . .
N22 C23 C29 116.9(3) . .
C24 C23 C29 120.4(3) . .
C23 C24 C25 118.5(3) . .
C23 C24 C34 119.9(3) . .
C25 C24 C34 121.6(3) . .
C26 C25 C24 119.0(3) . .
C26 C25 H25 120.5 . .
C24 C25 H25 120.5 . .
C25 C26 C27 118.7(3) . .
C25 C26 H26 120.7 . .
C27 C26 H26 120.7 . .
N22 C27 C26 125.0(3) . .
N22 C27 H27 117.5 . .
C26 C27 H27 117.5 . .
N28 C29 C30 122.8(3) . .
N28 C29 C23 118.2(3) . .
C30 C29 C23 119.0(3) . .
C31 C30 C29 117.4(3) . .
C31 C30 C35 122.2(3) . .
C29 C30 C35 120.3(3) . .
C32 C31 C30 120.2(4) . .
C32 C31 H31 119.9 . .
C30 C31 H31 119.9 . .
C31 C32 C33 118.4(4) . .
C31 C32 H32 120.8 . .
C33 C32 H32 120.8 . .
N28 C33 C32 123.9(4) . .
N28 C33 H33 118.1 . .
C32 C33 H33 118.1 . .
N39 C34 C35 121.7(3) . .
N39 C34 C24 118.2(3) . .
C35 C34 C24 120.2(3) . .
N36 C35 C34 121.9(4) . .
N36 C35 C30 118.0(3) . .
C34 C35 C30 120.1(3) . .
N36 C37 C38 122.5(4) . .
N36 C37 H37 118.7 . .
C38 C37 H37 118.7 . .
N39 C38 C37 123.0(4) . .
N39 C38 H38 118.5 . .
C37 C38 H38 118.5 . .

loop_
_geom_bond_atom_site_label_1
_geom_bond_atom_site_label_2
_geom_bond_distance
_geom_bond_site_symmetry_2
Fe1 N9 2.159(3) .
Fe1 N4 2.192(3) .
Fe1 N13 2.226(2) .
N3 C7 1.342(5) .
N3 N4 1.360(3) .
N3 B2 1.549(5) .
N4 C5 1.334(4) .
N8 C12 1.345(4) .
N8 N9 1.363(3) .
N8 B2 1.556(5) .
N9 C10 1.336(4) .
N13 C18 1.330(4) .
N13 C14 1.352(3) .
N20 C21 1.317(4) .
N20 C19 1.349(4) .
C5 C6 1.375(5) .
C5 H5 0.9300 .
C6 C7 1.381(5) .
C6 H6 0.9300 .
C7 H7 0.9300 .
C10 C11 1.386(5) .
C10 H10 0.9300 .
C11 C12 1.372(5) .
C11 H11 0.9300 .
C12 H12 0.9300 .
C14 C15 1.399(4) .
C14 C14 1.469(6) 2
C15 C16 1.401(4) .
C15 C19 1.457(4) .
C16 C17 1.372(5) .
C16 H16 0.9300 .
C17 C18 1.392(5) .
C17 H17 0.9300 .
C18 H18 0.9300 .
C19 C19 1.402(6) 2
C21 C21 1.394(8) 2
C21 H21 0.9300 .
B2 H2A 0.9700 .
B2 H2B 0.9700 .
N22 C27 1.328(4) .
N22 C23 1.364(4) .
N28 C33 1.332(4) .
N28 C29 1.346(4) .
N36 C37 1.327(5) .
N36 C35 1.346(4) .
N39 C38 1.329(5) .
N39 C34 1.353(4) .
C23 C24 1.396(4) .
C23 C29 1.475(4) .
C24 C25 1.408(5) .
C24 C34 1.457(5) .
C25 C26 1.354(5) .
C25 H25 0.9300 .
C26 C27 1.392(5) .
C26 H26 0.9300 .
C27 H27 0.9300 .
C29 C30 1.407(4) .
C30 C31 1.396(5) .
C30 C35 1.455(5) .
C31 C32 1.350(6) .
C31 H31 0.9300 .
C32 C33 1.395(5) .
C32 H32 0.9300 .
C33 H33 0.9300 .
C34 C35 1.402(5) .
C37 C38 1.387(6) .
C37 H37 0.9300 .
C38 H38 0.9300 .
